data_1515404
loop_
_publ_author_name
'Gavette, Jesse V.'
'Evoniuk, Christopher J.'
'Zakharov, Lev N.'
'Carnes, Matthew E.'
'Haley, Michael M.'
'Johnson, Darren W.'

_publ_section_title
;
 Exploring Anion-Induced Conformational Flexibility and Molecular
 Switching in a Series of Heteroaryl-Urea Receptors.
;
_journal_issue 7
_journal_name_full 'Chemical science (Royal Society of Chemistry : 2010)'
_journal_page_first 2899
_journal_page_last 2905
_journal_paper_doi 10.1039/C4SC00950A
_journal_volume 5
_journal_year 2014
_chemical_formula_sum 'C24 H24 N4 O4'
_chemical_formula_weight 432.47
_chemical_name_systematic
;
 ?
;
_space_group_IT_number 14
_symmetry_cell_setting monoclinic
_symmetry_space_group_name_Hall '-P 2yn'
_symmetry_space_group_name_H-M 'P 1 21/n 1'
_atom_sites_solution_hydrogens difmap
_atom_sites_solution_primary direct
_atom_sites_solution_secondary difmap
_audit_creation_method SHELXLTL
_cell_angle_alpha 90.00
_cell_angle_beta 101.115(2)
_cell_angle_gamma 90.00
_cell_formula_units_Z 4
_cell_length_a 12.6483(16)
_cell_length_b 6.9763(9)
_cell_length_c 25.125(3)
_cell_measurement_reflns_used 4656
_cell_measurement_temperature 193(2)
_cell_measurement_theta_max 25.94
_cell_measurement_theta_min 2.70
_cell_volume 2175.4(5)
_computing_cell_refinement 'Bruker SAINT'
_computing_data_collection 'Bruker SMART'
_computing_data_reduction 'Bruker SAINT'
_computing_molecular_graphics 'Bruker SHELXTL'
_computing_publication_material 'Bruker SHELXTL'
_computing_structure_refinement 'Bruker SHELXTL'
_computing_structure_solution 'Bruker SHELXTL'
_diffrn_ambient_temperature 193(2)
_diffrn_measured_fraction_theta_full 0.998
_diffrn_measured_fraction_theta_max 0.998
_diffrn_measurement_device_type 'Bruker Apex CCD area detector'
_diffrn_measurement_method 'phi and omega scans'
_diffrn_radiation_monochromator graphite
_diffrn_radiation_source 'fine-focus sealed tube'
_diffrn_radiation_type MoK\a
_diffrn_radiation_wavelength 0.71073
_diffrn_reflns_av_R_equivalents 0.0282
_diffrn_reflns_av_sigmaI/netI 0.0208
_diffrn_reflns_limit_h_max 16
_diffrn_reflns_limit_h_min -16
_diffrn_reflns_limit_k_max 8
_diffrn_reflns_limit_k_min -8
_diffrn_reflns_limit_l_max 32
_diffrn_reflns_limit_l_min -32
_diffrn_reflns_number 23515
_diffrn_reflns_theta_full 27.00
_diffrn_reflns_theta_max 27.00
_diffrn_reflns_theta_min 1.65
_exptl_absorpt_coefficient_mu 0.092
_exptl_absorpt_correction_T_max 0.9909
_exptl_absorpt_correction_T_min 0.9659
_exptl_absorpt_correction_type multi-scan
_exptl_absorpt_process_details SADABS
_exptl_crystal_colour yellow
_exptl_crystal_density_diffrn 1.320
_exptl_crystal_density_method 'not measured'
_exptl_crystal_description prizm
_exptl_crystal_F_000 912
_exptl_crystal_size_max 0.38
_exptl_crystal_size_mid 0.21
_exptl_crystal_size_min 0.10
_refine_diff_density_max 0.383
_refine_diff_density_min -0.170
_refine_diff_density_rms 0.045
_refine_ls_extinction_method none
_refine_ls_goodness_of_fit_ref 1.011
_refine_ls_hydrogen_treatment refall
_refine_ls_matrix_type full
_refine_ls_number_parameters 385
_refine_ls_number_reflns 4739
_refine_ls_number_restraints 0
_refine_ls_restrained_S_all 1.011
_refine_ls_R_factor_all 0.0635
_refine_ls_R_factor_gt 0.0487
_refine_ls_shift/su_max 0.000
_refine_ls_shift/su_mean 0.000
_refine_ls_structure_factor_coef Fsqd
_refine_ls_weighting_details 'calc w=1/[\s^2^(Fo^2^)+(0.0948P)^2^+0.2544P] where P=(Fo^2^+2Fc^2^)/3'
_refine_ls_weighting_scheme calc
_refine_ls_wR_factor_gt 0.1339
_refine_ls_wR_factor_ref 0.1503
_reflns_number_gt 3680
_reflns_number_total 4739
_reflns_threshold_expression >2sigma(I)
_cod_data_source_file c4sc00950a2.cif
_cod_data_source_block dwj110
_cod_depositor_comments
;
The following automatic conversions were performed:

'_symmetry_cell_setting' value 'Monoclinic' changed to 'monoclinic'
according to
/usr/data/users/saulius/crontab/automatic-downloads/rss-feeds/RSC/lib/dictionaries/cif_core.dic
dictionary named 'cif_core.dic' version 2.4.2 from 2011-04-26.

Automatic conversion script
Id: cif_fix_values 2281 2013-09-26 08:29:07Z andrius 

 Adding full bibliography for 1515403--1515404.cif.
;
_cod_original_sg_symbol_H-M P2(1)/n
_cod_database_code 1515404

loop_
_symmetry_equiv_pos_as_xyz
'x, y, z'
'-x+1/2, y+1/2, -z+1/2'
'-x, -y, -z'
'x-1/2, -y-1/2, z-1/2'

loop_
_atom_site_label
_atom_site_type_symbol
_atom_site_fract_x
_atom_site_fract_y
_atom_site_fract_z
_atom_site_U_iso_or_equiv
_atom_site_adp_type
_atom_site_occupancy
_atom_site_symmetry_multiplicity
_atom_site_calc_flag
O1 O 0.61130(9) 0.79521(19) 0.21052(4) 0.0438(3) Uani 1 1 d
O2 O 0.52848(13) 0.7548(3) 0.47332(7) 0.1115(9) Uani 1 1 d
O3 O 0.69105(12) 0.7459(2) 0.51478(5) 0.0575(4) Uani 1 1 d
O4 O 0.97942(10) 0.6686(2) 0.28171(6) 0.0517(3) Uani 1 1 d
N1 N 0.77634(11) 0.76637(18) 0.18639(5) 0.0320(3) Uani 1 1 d
N2 N 0.76611(11) 0.7824(2) 0.27549(5) 0.0351(3) Uani 1 1 d
N3 N 0.62357(13) 0.7537(2) 0.47342(6) 0.0454(4) Uani 1 1 d
N4 N 1.15770(10) 0.6875(2) 0.23222(5) 0.0354(3) Uani 1 1 d
C1 C 0.83061(12) 0.76259(19) 0.09946(6) 0.0283(3) Uani 1 1 d
C2 C 0.80655(12) 0.7588(2) 0.04257(6) 0.0293(3) Uani 1 1 d
C3 C 0.70097(12) 0.75685(19) 0.01405(6) 0.0295(3) Uani 1 1 d
C4 C 0.62031(13) 0.7586(2) 0.04484(6) 0.0330(3) Uani 1 1 d
C5 C 0.64143(13) 0.7625(2) 0.10106(6) 0.0327(3) Uani 1 1 d
C6 C 0.74721(12) 0.76431(19) 0.12947(6) 0.0284(3) Uani 1 1 d
C7 C 0.70955(12) 0.7821(2) 0.22312(6) 0.0313(3) Uani 1 1 d
C8 C 0.72474(12) 0.7770(2) 0.32325(6) 0.0297(3) Uani 1 1 d
C9 C 0.61548(13) 0.7864(2) 0.32515(7) 0.0378(4) Uani 1 1 d
C10 C 0.58273(13) 0.7766(2) 0.37454(7) 0.0394(4) Uani 1 1 d
C11 C 0.65895(13) 0.7616(2) 0.42167(6) 0.0327(4) Uani 1 1 d
C12 C 0.76750(14) 0.7549(2) 0.42089(7) 0.0357(4) Uani 1 1 d
C13 C 0.80006(13) 0.7622(2) 0.37167(7) 0.0351(4) Uani 1 1 d
C14 C 0.94096(12) 0.7595(2) 0.12707(6) 0.0304(3) Uani 1 1 d
C15 C 1.03204(13) 0.7492(2) 0.15114(6) 0.0321(3) Uani 1 1 d
C16 C 1.14186(12) 0.7257(2) 0.17859(6) 0.0302(3) Uani 1 1 d
C17 C 1.22670(14) 0.7385(2) 0.15071(7) 0.0378(4) Uani 1 1 d
C18 C 1.33018(14) 0.7095(3) 0.17883(7) 0.0433(4) Uani 1 1 d
C19 C 1.34651(13) 0.6659(3) 0.23351(7) 0.0442(4) Uani 1 1 d
C20 C 1.25863(13) 0.6592(2) 0.25824(7) 0.0406(4) Uani 1 1 d
C21 C 0.67025(13) 0.7516(2) -0.04785(6) 0.0336(4) Uani 1 1 d
C22 C 0.60056(14) 0.5746(3) -0.06557(7) 0.0432(4) Uani 1 1 d
C23 C 0.60384(14) 0.9311(3) -0.06780(7) 0.0435(4) Uani 1 1 d
C24 C 0.76893(15) 0.7448(3) -0.07451(7) 0.0440(4) Uani 1 1 d
H1N H 0.8461(18) 0.753(2) 0.1999(9) 0.049(6) Uiso 1 1 d
H2N H 0.8406(17) 0.767(2) 0.2807(8) 0.045(5) Uiso 1 1 d
H4OA H 1.039(2) 0.681(3) 0.2671(10) 0.078(7) Uiso 1 1 d
H4OB H 0.966(2) 0.540(4) 0.2854(10) 0.109(10) Uiso 1 1 d
H2 H 0.8687(16) 0.759(2) 0.0236(8) 0.043(5) Uiso 1 1 d
H4 H 0.5435(16) 0.757(2) 0.0246(8) 0.049(6) Uiso 1 1 d
H5 H 0.5848(17) 0.768(2) 0.1199(9) 0.048(5) Uiso 1 1 d
H9 H 0.5606(15) 0.796(2) 0.2927(8) 0.042(5) Uiso 1 1 d
H10 H 0.5060(17) 0.785(3) 0.3775(9) 0.053(6) Uiso 1 1 d
H12 H 0.8214(16) 0.745(2) 0.4541(9) 0.042(5) Uiso 1 1 d
H13 H 0.8793(18) 0.757(2) 0.3699(9) 0.049(5) Uiso 1 1 d
H17 H 1.2113(17) 0.769(2) 0.1121(10) 0.053(6) Uiso 1 1 d
H18 H 1.3886(16) 0.720(3) 0.1600(8) 0.051(6) Uiso 1 1 d
H19 H 1.4190(16) 0.640(3) 0.2553(8) 0.057(5) Uiso 1 1 d
H20 H 1.2664(14) 0.629(3) 0.2985(8) 0.055(5) Uiso 1 1 d
H22A H 0.5319(14) 0.574(2) -0.0490(7) 0.045(5) Uiso 1 1 d
H22B H 0.5773(13) 0.571(2) -0.1056(7) 0.042(4) Uiso 1 1 d
H22C H 0.6435(15) 0.453(3) -0.0521(8) 0.062(6) Uiso 1 1 d
H23A H 0.5843(13) 0.929(2) -0.1085(8) 0.045(5) Uiso 1 1 d
H23B H 0.5349(14) 0.937(3) -0.0531(7) 0.047(5) Uiso 1 1 d
H23C H 0.6463(15) 1.055(3) -0.0555(7) 0.057(5) Uiso 1 1 d
H24A H 0.7436(17) 0.738(3) -0.1154(10) 0.057(6) Uiso 1 1 d
H24B H 0.8151(15) 0.630(3) -0.0644(8) 0.053(5) Uiso 1 1 d
H24C H 0.8162(14) 0.860(3) -0.0673(7) 0.048(5) Uiso 1 1 d

loop_
_atom_site_aniso_label
_atom_site_aniso_U_11
_atom_site_aniso_U_22
_atom_site_aniso_U_33
_atom_site_aniso_U_23
_atom_site_aniso_U_13
_atom_site_aniso_U_12
O1 0.0271(6) 0.0753(8) 0.0287(6) -0.0045(5) 0.0049(5) 0.0073(5)
O2 0.0388(9) 0.259(3) 0.0416(9) 0.0106(10) 0.0195(7) -0.0020(10)
O3 0.0547(9) 0.0922(11) 0.0252(7) 0.0016(6) 0.0065(6) 0.0028(6)
O4 0.0367(7) 0.0678(9) 0.0551(8) 0.0075(7) 0.0196(6) 0.0055(6)
N1 0.0252(7) 0.0457(8) 0.0249(7) 0.0002(5) 0.0047(5) 0.0020(5)
N2 0.0242(7) 0.0550(8) 0.0261(7) -0.0024(5) 0.0046(5) 0.0007(5)
N3 0.0413(8) 0.0683(10) 0.0279(8) 0.0010(6) 0.0097(6) -0.0008(6)
N4 0.0315(7) 0.0432(7) 0.0308(7) 0.0035(5) 0.0041(5) -0.0006(5)
C1 0.0252(7) 0.0322(7) 0.0269(8) 0.0019(5) 0.0039(6) 0.0019(5)
C2 0.0268(7) 0.0364(8) 0.0254(8) 0.0017(5) 0.0069(6) 0.0017(5)
C3 0.0285(8) 0.0344(8) 0.0255(8) 0.0007(5) 0.0045(6) 0.0012(5)
C4 0.0250(7) 0.0443(9) 0.0288(8) 0.0004(6) 0.0034(6) 0.0018(6)
C5 0.0249(7) 0.0462(9) 0.0273(8) -0.0001(6) 0.0054(6) 0.0020(6)
C6 0.0275(7) 0.0331(7) 0.0244(7) 0.0008(5) 0.0048(6) 0.0022(5)
C7 0.0299(8) 0.0389(8) 0.0252(7) -0.0016(6) 0.0055(6) 0.0020(6)
C8 0.0279(8) 0.0362(8) 0.0248(7) -0.0022(5) 0.0048(6) -0.0007(5)
C9 0.0274(8) 0.0580(10) 0.0268(8) -0.0009(7) 0.0024(6) -0.0028(7)
C10 0.0280(8) 0.0604(11) 0.0305(9) -0.0012(7) 0.0077(7) -0.0028(7)
C11 0.0349(8) 0.0385(8) 0.0257(8) -0.0010(6) 0.0086(6) -0.0013(6)
C12 0.0329(8) 0.0462(9) 0.0267(8) -0.0005(6) 0.0025(6) 0.0021(6)
C13 0.0261(8) 0.0493(9) 0.0294(8) -0.0017(6) 0.0037(6) 0.0023(6)
C14 0.0290(8) 0.0371(8) 0.0257(8) 0.0012(5) 0.0068(6) 0.0005(5)
C15 0.0290(8) 0.0396(8) 0.0274(8) -0.0001(6) 0.0049(6) -0.0008(6)
C16 0.0273(7) 0.0341(7) 0.0284(8) -0.0022(5) 0.0036(6) -0.0018(5)
C17 0.0327(8) 0.0520(10) 0.0291(8) -0.0037(6) 0.0074(7) -0.0022(6)
C18 0.0282(8) 0.0589(11) 0.0439(10) -0.0078(8) 0.0095(7) -0.0024(7)
C19 0.0303(8) 0.0484(10) 0.0493(10) -0.0031(8) -0.0039(7) 0.0005(7)
C20 0.0385(9) 0.0462(9) 0.0337(9) 0.0044(7) -0.0014(7) -0.0006(7)
C21 0.0288(8) 0.0479(9) 0.0229(7) 0.0004(6) 0.0022(6) 0.0011(6)
C22 0.0432(10) 0.0516(11) 0.0328(9) -0.0075(7) 0.0019(7) -0.0022(8)
C23 0.0444(10) 0.0518(11) 0.0309(9) 0.0058(7) -0.0013(7) 0.0047(8)
C24 0.0376(9) 0.0683(13) 0.0270(9) 0.0012(7) 0.0081(7) 0.0008(8)

loop_
_atom_type_symbol
_atom_type_description
_atom_type_scat_dispersion_real
_atom_type_scat_dispersion_imag
_atom_type_scat_source
C C 0.0033 0.0016 'International Tables Vol C Tables 4.2.6.8 and 6.1.1.4'
H H 0.0000 0.0000 'International Tables Vol C Tables 4.2.6.8 and 6.1.1.4'
N N 0.0061 0.0033 'International Tables Vol C Tables 4.2.6.8 and 6.1.1.4'
O O 0.0106 0.0060 'International Tables Vol C Tables 4.2.6.8 and 6.1.1.4'

loop_
_geom_angle_atom_site_label_1
_geom_angle_atom_site_label_2
_geom_angle_atom_site_label_3
_geom_angle
H4OA O4 H4OB 109(2)
C7 N1 C6 127.66(13)
C7 N1 H1N 116.6(14)
C6 N1 H1N 115.7(14)
C7 N2 C8 127.65(13)
C7 N2 H2N 117.4(12)
C8 N2 H2N 114.3(12)
O2 N3 O3 122.75(16)
O2 N3 C11 118.52(16)
O3 N3 C11 118.72(15)
C20 N4 C16 117.57(14)
C2 C1 C6 120.48(13)
C2 C1 C14 119.48(13)
C6 C1 C14 120.02(13)
C3 C2 C1 121.61(14)
C3 C2 H2 121.5(12)
C1 C2 H2 116.9(12)
C2 C3 C4 116.57(14)
C2 C3 C21 123.76(14)
C4 C3 C21 119.67(14)
C5 C4 C3 123.21(15)
C5 C4 H4 119.6(12)
C3 C4 H4 117.2(12)
C4 C5 C6 120.05(15)
C4 C5 H5 120.1(13)
C6 C5 H5 119.8(13)
C5 C6 N1 124.05(14)
C5 C6 C1 118.08(14)
N1 C6 C1 117.88(13)
O1 C7 N1 123.93(14)
O1 C7 N2 124.29(14)
N1 C7 N2 111.78(13)
C9 C8 C13 119.21(15)
C9 C8 N2 124.43(14)
C13 C8 N2 116.35(14)
C10 C9 C8 119.91(15)
C10 C9 H9 118.0(11)
C8 C9 H9 122.1(11)
C11 C10 C9 119.55(15)
C11 C10 H10 118.3(12)
C9 C10 H10 122.1(12)
C12 C11 C10 121.59(15)
C12 C11 N3 119.36(15)
C10 C11 N3 119.05(15)
C13 C12 C11 118.87(15)
C13 C12 H12 119.4(12)
C11 C12 H12 121.8(12)
C12 C13 C8 120.85(15)
C12 C13 H13 120.5(12)
C8 C13 H13 118.6(12)
C15 C14 C1 177.02(16)
C14 C15 C16 176.55(16)
N4 C16 C17 122.28(15)
N4 C16 C15 116.45(13)
C17 C16 C15 121.26(14)
C18 C17 C16 118.74(16)
C18 C17 H17 122.0(13)
C16 C17 H17 119.3(13)
C17 C18 C19 119.14(16)
C17 C18 H18 119.0(12)
C19 C18 H18 121.9(12)
C20 C19 C18 118.52(16)
C20 C19 H19 119.1(11)
C18 C19 H19 122.3(11)
N4 C20 C19 123.71(15)
N4 C20 H20 114.7(10)
C19 C20 H20 121.6(10)
C24 C21 C3 112.21(13)
C24 C21 C22 108.70(14)
C3 C21 C22 109.49(13)
C24 C21 C23 108.90(14)
C3 C21 C23 109.15(12)
C22 C21 C23 108.31(14)
C21 C22 H22A 111.6(10)
C21 C22 H22B 110.8(10)
H22A C22 H22B 107.5(13)
C21 C22 H22C 109.4(11)
H22A C22 H22C 107.1(14)
H22B C22 H22C 110.3(15)
C21 C23 H23A 109.5(10)
C21 C23 H23B 111.8(10)
H23A C23 H23B 108.2(13)
C21 C23 H23C 111.3(10)
H23A C23 H23C 109.0(14)
H23B C23 H23C 107.0(14)
C21 C24 H24A 108.7(12)
C21 C24 H24B 113.7(11)
H24A C24 H24B 106.0(15)
C21 C24 H24C 113.9(11)
H24A C24 H24C 106.4(15)
H24B C24 H24C 107.7(16)

loop_
_geom_bond_atom_site_label_1
_geom_bond_atom_site_label_2
_geom_bond_distance
O1 C7 1.2252(19)
O2 N3 1.202(2)
O3 N3 1.212(2)
O4 H4OA 0.90(3)
O4 H4OB 0.92(3)
N1 C7 1.370(2)
N1 C6 1.406(2)
N1 H1N 0.89(2)
N2 C7 1.3712(19)
N2 C8 1.399(2)
N2 H2N 0.93(2)
N3 C11 1.456(2)
N4 C20 1.332(2)
N4 C16 1.350(2)
C1 C2 1.403(2)
C1 C6 1.410(2)
C1 C14 1.434(2)
C2 C3 1.389(2)
C2 H2 1.00(2)
C3 C4 1.394(2)
C3 C21 1.529(2)
C4 C5 1.386(2)
C4 H4 1.01(2)
C5 C6 1.390(2)
C5 H5 0.93(2)
C8 C9 1.393(2)
C8 C13 1.397(2)
C9 C10 1.384(2)
C9 H9 0.965(19)
C10 C11 1.379(2)
C10 H10 0.99(2)
C11 C12 1.378(2)
C12 C13 1.378(2)
C12 H12 0.97(2)
C13 H13 1.01(2)
C14 C15 1.196(2)
C15 C16 1.436(2)
C16 C17 1.393(2)
C17 C18 1.377(2)
C17 H17 0.98(2)
C18 C19 1.383(3)
C18 H18 0.95(2)
C19 C20 1.375(2)
C19 H19 0.990(19)
C20 H20 1.020(19)
C21 C24 1.527(2)
C21 C22 1.533(2)
C21 C23 1.537(2)
C22 H22A 1.033(18)
C22 H22B 0.993(18)
C22 H22C 1.03(2)
C23 H23A 1.006(18)
C23 H23B 1.011(18)
C23 H23C 1.03(2)
C24 H24A 1.02(2)
C24 H24B 0.996(19)
C24 H24C 1.000(18)

loop_
_geom_hbond_atom_site_label_D
_geom_hbond_atom_site_label_H
_geom_hbond_atom_site_label_A
_geom_hbond_distance_DH
_geom_hbond_distance_HA
_geom_hbond_distance_DA
_geom_hbond_angle_DHA
_geom_hbond_site_symmetry_A
N1 H1N O4 0.89(2) 2.47(2) 3.2291(19) 144.4(18) .
N2 H2N O4 0.93(2) 1.88(2) 2.7878(19) 163.6(16) .
O4 H4OA N4 0.90(3) 1.88(3) 2.7802(18) 174(2) .
O4 H4OB O1 0.92(3) 1.98(3) 2.868(2) 161(2) 2_645

loop_
_geom_torsion_atom_site_label_1
_geom_torsion_atom_site_label_2
_geom_torsion_atom_site_label_3
_geom_torsion_atom_site_label_4
_geom_torsion
C6 C1 C2 C3 0.0(2)
C14 C1 C2 C3 178.39(13)
C1 C2 C3 C4 0.0(2)
C1 C2 C3 C21 -179.65(13)
C2 C3 C4 C5 0.1(2)
C21 C3 C4 C5 179.72(13)
C3 C4 C5 C6 -0.2(2)
C4 C5 C6 N1 -179.37(13)
C4 C5 C6 C1 0.2(2)
C7 N1 C6 C5 -5.6(2)
C7 N1 C6 C1 174.90(13)
C2 C1 C6 C5 -0.1(2)
C14 C1 C6 C5 -178.45(13)
C2 C1 C6 N1 179.45(12)
C14 C1 C6 N1 1.11(19)
C6 N1 C7 O1 0.7(2)
C6 N1 C7 N2 -178.91(13)
C8 N2 C7 O1 7.3(2)
C8 N2 C7 N1 -173.07(14)
C7 N2 C8 C9 -5.6(2)
C7 N2 C8 C13 174.70(14)
C13 C8 C9 C10 -1.4(2)
N2 C8 C9 C10 178.91(15)
C8 C9 C10 C11 1.3(3)
C9 C10 C11 C12 -0.4(2)
C9 C10 C11 N3 179.31(15)
O2 N3 C11 C12 -178.14(18)
O3 N3 C11 C12 1.7(2)
O2 N3 C11 C10 2.1(2)
O3 N3 C11 C10 -177.97(15)
C10 C11 C12 C13 -0.4(2)
N3 C11 C12 C13 179.90(14)
C11 C12 C13 C8 0.3(2)
C9 C8 C13 C12 0.6(2)
N2 C8 C13 C12 -179.68(14)
C2 C1 C14 C15 -118(3)
C6 C1 C14 C15 60(3)
C1 C14 C15 C16 56(5)
C20 N4 C16 C17 -0.9(2)
C20 N4 C16 C15 177.94(14)
C14 C15 C16 N4 -106(3)
C14 C15 C16 C17 72(3)
N4 C16 C17 C18 0.5(2)
C15 C16 C17 C18 -178.25(15)
C16 C17 C18 C19 1.0(2)
C17 C18 C19 C20 -2.1(3)
C16 N4 C20 C19 -0.3(2)
C18 C19 C20 N4 1.8(3)
C2 C3 C21 C24 1.2(2)
C4 C3 C21 C24 -178.45(14)
C2 C3 C21 C22 121.94(15)
C4 C3 C21 C22 -57.66(18)
C2 C3 C21 C23 -119.66(16)
C4 C3 C21 C23 60.74(18)
